data_2007931
loop_
_publ_author_name
'Clegg, William'
'Scott, Andrew J.'
'Lawlor, Fiona J.'
'Norman, Nicholas C.'
'Marder, Todd B.'
'Dai, Chaoyang'
'Nguyen, Paul'

_publ_section_title
;
 Salts of the Bis(catecholato)borate Anion with Organic Cations
;
_journal_issue 12
_journal_name_full 'Acta Crystallographica Section C'
_journal_page_first 1875
_journal_page_last 1880
_journal_paper_doi 10.1107/S0108270198009810
_journal_volume 54
_journal_year 1998
_chemical_formula_moiety 'C6 H8 N +,C12 H8 B O4 -'
_chemical_formula_sum 'C18 H16 B N O4'
_chemical_formula_weight 321.13
_chemical_name_systematic
;
 4-methylpyridinium bis(pyrocatecholato-O,O')borate
;
_space_group_IT_number 14
_symmetry_cell_setting monoclinic
_symmetry_space_group_name_Hall '-P 2yn'
_symmetry_space_group_name_H-M 'P 1 21/n 1'
_audit_creation_method SHELXL-97
_cell_angle_alpha 90.00
_cell_angle_beta 112.482(3)
_cell_angle_gamma 90.00
_cell_formula_units_Z 4
_cell_length_a 11.6469(14)
_cell_length_b 10.9779(14)
_cell_length_c 13.5215(17)
_cell_measurement_reflns_used 4099
_cell_measurement_temperature 160(2)
_cell_measurement_theta_max 28.26
_cell_measurement_theta_min 2.47
_cell_volume 1597.4(3)
_computing_cell_refinement 'local programs'
_computing_data_collection 'SMART (Siemens, 1995)'
_computing_data_reduction 'SAINT (Siemens, 1995)'
_computing_molecular_graphics SHELXTL
_computing_publication_material 'SHELXTL and local programs'
_computing_structure_refinement SHELXTL
_computing_structure_solution 'SHELXTL (Sheldrick, 1994)'
_diffrn_ambient_temperature 160(2)
_diffrn_detector_area_resol_mean 8.192
_diffrn_measured_fraction_theta_full 0.942
_diffrn_measured_fraction_theta_max 0.859
_diffrn_measurement_device_type 'Bruker SMART CCD diffractometer'
_diffrn_measurement_method '\w rotation with narrow frames'
_diffrn_radiation_monochromator graphite
_diffrn_radiation_source 'fine-focus sealed tube'
_diffrn_radiation_type MoK\a
_diffrn_radiation_wavelength 0.71073
_diffrn_reflns_av_R_equivalents 0.037
_diffrn_reflns_av_sigmaI/netI 0.034
_diffrn_reflns_limit_h_max 14
_diffrn_reflns_limit_h_min -15
_diffrn_reflns_limit_k_max 14
_diffrn_reflns_limit_k_min -13
_diffrn_reflns_limit_l_max 17
_diffrn_reflns_limit_l_min -7
_diffrn_reflns_number 9521
_diffrn_reflns_theta_full 26.00
_diffrn_reflns_theta_max 28.26
_diffrn_reflns_theta_min 1.97
_diffrn_standards_decay_% 0
_diffrn_standards_number 0
_exptl_absorpt_coefficient_mu 0.093
_exptl_absorpt_correction_type none
_exptl_crystal_colour Colourless
_exptl_crystal_density_diffrn 1.335
_exptl_crystal_density_method 'not measured'
_exptl_crystal_description Block
_exptl_crystal_F_000 672
_exptl_crystal_size_max 0.40
_exptl_crystal_size_mid 0.22
_exptl_crystal_size_min 0.18
_refine_diff_density_max 0.209
_refine_diff_density_min -0.158
_refine_ls_extinction_coef 0.0083(10)
_refine_ls_extinction_method SHELXTL
_refine_ls_goodness_of_fit_ref 1.027
_refine_ls_hydrogen_treatment 'H atoms: see below'
_refine_ls_matrix_type full
_refine_ls_number_parameters 223
_refine_ls_number_reflns 3579
_refine_ls_number_restraints 0
_refine_ls_restrained_S_all 1.027
_refine_ls_R_factor_all 0.070
_refine_ls_R_factor_gt 0.043
_refine_ls_shift/su_max 0.001
_refine_ls_shift/su_mean 0.000
_refine_ls_structure_factor_coef Fsqd
_refine_ls_weighting_details 'w = 1/[\s^2^(Fo^2^)+(0.0419P)^2^+0.4846P] where P=(Fo^2^+2Fc^2^)/3'
_refine_ls_weighting_scheme calc
_refine_ls_wR_factor_ref 0.109
_reflns_number_gt 2567
_reflns_number_total 3579
_reflns_threshold_expression I>2\s(I)
_cod_data_source_file fg1497.cif
_cod_data_source_block 2
_cod_original_sg_symbol_H-M 'P 21/n'
_cod_database_code 2007931

loop_
_symmetry_equiv_pos_as_xyz
'x, y, z'
'-x+1/2, y+1/2, -z+1/2'
'-x, -y, -z'
'x-1/2, -y-1/2, z-1/2'

loop_
_atom_site_label
_atom_site_fract_x
_atom_site_fract_y
_atom_site_fract_z
_atom_site_U_iso_or_equiv
_atom_site_adp_type
_atom_site_calc_flag
_atom_site_refinement_flags
_atom_site_occupancy
_atom_site_disorder_assembly
_atom_site_disorder_group
_atom_site_type_symbol
B 0.97686(16) 0.99569(16) 0.20778(16) 0.0382(4) Uani d . 1 . . B
O1 1.02993(10) 1.03110(9) 0.12763(9) 0.0409(3) Uani d . 1 . . O
O2 0.95235(10) 1.11215(9) 0.25028(9) 0.0400(3) Uani d . 1 . . O
C1 1.03580(13) 1.15585(13) 0.12769(13) 0.0350(3) Uani d . 1 . . C
C2 0.98884(13) 1.20291(13) 0.20033(13) 0.0347(3) Uani d . 1 . . C
C3 0.98310(14) 1.32670(14) 0.21418(13) 0.0397(4) Uani d . 1 . . C
H3 0.9507 1.3592 0.2633 0.048 Uiso calc R 1 . . H
C4 1.02652(15) 1.40264(15) 0.15339(14) 0.0443(4) Uani d . 1 . . C
H4 1.0242 1.4884 0.1616 0.053 Uiso calc R 1 . . H
C5 1.07296(15) 1.35505(15) 0.08127(14) 0.0446(4) Uani d . 1 . . C
H5 1.1019 1.4088 0.0408 0.054 Uiso calc R 1 . . H
C6 1.07805(14) 1.22898(14) 0.06696(13) 0.0389(4) Uani d . 1 . . C
H6 1.1094 1.1959 0.0174 0.047 Uiso calc R 1 . . H
O3 0.86365(10) 0.91957(9) 0.16098(9) 0.0400(3) Uani d . 1 . . O
O4 1.06774(10) 0.91730(9) 0.29070(9) 0.0409(3) Uani d . 1 . . O
C7 0.88700(14) 0.81240(14) 0.21642(12) 0.0346(3) Uani d . 1 . . C
C8 1.00782(14) 0.81157(13) 0.29390(13) 0.0344(3) Uani d . 1 . . C
C9 1.05343(15) 0.71328(14) 0.36081(14) 0.0396(4) Uani d . 1 . . C
H9 1.1356 0.7129 0.4135 0.047 Uiso calc R 1 . . H
C10 0.97377(16) 0.61429(15) 0.34794(14) 0.0432(4) Uani d . 1 . . C
H10 1.0025 0.5448 0.3925 0.052 Uiso calc R 1 . . H
C11 0.85434(17) 0.61527(15) 0.27202(14) 0.0443(4) Uani d . 1 . . C
H11 0.8023 0.5467 0.2655 0.053 Uiso calc R 1 . . H
C12 0.80819(15) 0.71523(14) 0.20427(14) 0.0400(4) Uani d . 1 . . C
H12 0.7258 0.7160 0.1520 0.048 Uiso calc R 1 . . H
N 1.19698(13) 0.85661(14) 0.12128(13) 0.0484(4) Uani d . 1 . . N
H1 1.153(2) 0.920(2) 0.143(2) 0.100(8) Uiso d . 1 . . H
C13 1.23855(16) 0.88886(17) 0.04660(16) 0.0539(5) Uani d . 1 . . C
H13 1.2341 0.9715 0.0247 0.065 Uiso calc R 1 . . H
C14 1.28718(16) 0.80419(18) 0.00169(14) 0.0502(5) Uani d . 1 . . C
H14 1.3177 0.8281 -0.0512 0.060 Uiso calc R 1 . . H
C15 1.29342(14) 0.68262(16) 0.03149(12) 0.0385(4) Uani d . 1 . . C
C16 1.25027(13) 0.65234(14) 0.11041(12) 0.0353(4) Uani d . 1 . . C
H16 1.2538 0.5703 0.1338 0.042 Uiso calc R 1 . . H
C17 1.20243(14) 0.74097(17) 0.15469(13) 0.0414(4) Uani d . 1 . . C
H17 1.1730 0.7206 0.2092 0.050 Uiso calc R 1 . . H
C18 1.34446(19) 0.5875(2) -0.01954(17) 0.0659(6) Uani d . 1 . . C
H18A 1.4253 0.5599 0.0318 0.099 Uiso calc R 1 . . H
H18B 1.3544 0.6219 -0.0827 0.099 Uiso calc R 1 . . H
H18C 1.2871 0.5183 -0.0412 0.099 Uiso calc R 1 . . H

loop_
_atom_site_aniso_label
_atom_site_aniso_U_11
_atom_site_aniso_U_22
_atom_site_aniso_U_33
_atom_site_aniso_U_12
_atom_site_aniso_U_13
_atom_site_aniso_U_23
B 0.0349(9) 0.0302(9) 0.0510(11) 0.0013(7) 0.0180(8) -0.0034(8)
O1 0.0450(6) 0.0271(6) 0.0563(7) 0.0028(5) 0.0255(6) -0.0020(5)
O2 0.0397(6) 0.0305(6) 0.0534(7) 0.0024(5) 0.0216(5) -0.0028(5)
C1 0.0293(7) 0.0271(8) 0.0434(9) 0.0022(6) 0.0081(7) -0.0021(6)
C2 0.0272(7) 0.0307(8) 0.0408(9) 0.0011(6) 0.0071(7) -0.0012(7)
C3 0.0354(8) 0.0310(8) 0.0444(9) 0.0042(7) 0.0059(7) -0.0059(7)
C4 0.0441(9) 0.0298(8) 0.0464(10) 0.0009(7) 0.0033(8) -0.0005(7)
C5 0.0435(9) 0.0370(9) 0.0428(9) -0.0058(7) 0.0048(8) 0.0064(7)
C6 0.0333(8) 0.0383(9) 0.0400(9) -0.0006(7) 0.0084(7) 0.0001(7)
O3 0.0357(6) 0.0313(6) 0.0504(7) 0.0000(5) 0.0135(5) 0.0002(5)
O4 0.0338(6) 0.0292(6) 0.0566(7) -0.0019(4) 0.0138(5) -0.0004(5)
C7 0.0371(8) 0.0310(8) 0.0408(9) 0.0008(6) 0.0206(7) -0.0053(6)
C8 0.0363(8) 0.0287(8) 0.0438(9) -0.0009(6) 0.0216(7) -0.0055(7)
C9 0.0404(9) 0.0380(9) 0.0454(9) 0.0051(7) 0.0221(8) -0.0011(7)
C10 0.0547(11) 0.0343(9) 0.0512(10) 0.0022(8) 0.0318(9) 0.0016(7)
C11 0.0538(10) 0.0349(9) 0.0554(11) -0.0096(8) 0.0334(9) -0.0081(8)
C12 0.0401(9) 0.0398(9) 0.0448(9) -0.0062(7) 0.0217(8) -0.0106(7)
N 0.0293(7) 0.0424(9) 0.0624(10) 0.0055(6) 0.0050(7) -0.0178(7)
C13 0.0403(10) 0.0418(10) 0.0646(12) 0.0016(8) 0.0034(9) 0.0088(9)
C14 0.0435(10) 0.0632(12) 0.0397(9) -0.0034(9) 0.0112(8) 0.0151(9)
C15 0.0306(8) 0.0508(10) 0.0315(8) 0.0032(7) 0.0088(7) -0.0028(7)
C16 0.0308(8) 0.0353(8) 0.0386(8) 0.0016(6) 0.0120(7) 0.0011(7)
C17 0.0302(8) 0.0583(11) 0.0375(9) -0.0010(7) 0.0149(7) -0.0070(8)
C18 0.0581(12) 0.0907(16) 0.0544(12) 0.0145(11) 0.0275(10) -0.0186(11)

loop_
_atom_type_symbol
_atom_type_description
_atom_type_scat_dispersion_real
_atom_type_scat_dispersion_imag
_atom_type_scat_source
C C 0.0033 0.0016 'International Tables Vol C Tables 4.2.6.8 and 6.1.1.4'
H H 0.0000 0.0000 'International Tables Vol C Tables 4.2.6.8 and 6.1.1.4'
B B 0.0013 0.0007 'International Tables Vol C Tables 4.2.6.8 and 6.1.1.4'
N N 0.0061 0.0033 'International Tables Vol C Tables 4.2.6.8 and 6.1.1.4'
O O 0.0106 0.0060 'International Tables Vol C Tables 4.2.6.8 and 6.1.1.4'

loop_
_geom_angle_atom_site_label_1
_geom_angle_atom_site_label_2
_geom_angle_atom_site_label_3
_geom_angle
_geom_angle_publ_flag
O2 B O3 112.46(13) yes
O2 B O4 113.35(14) yes
O3 B O4 104.84(13) yes
O2 B O1 104.68(13) yes
O3 B O1 112.64(14) yes
O4 B O1 109.01(13) yes
C1 O1 B 107.13(12) no
C2 O2 B 107.34(12) no
C6 C1 O1 127.97(15) no
C6 C1 C2 122.28(14) no
O1 C1 C2 109.74(14) no
O2 C2 C3 127.95(15) no
O2 C2 C1 111.10(13) no
C3 C2 C1 120.96(15) no
C2 C3 C4 117.54(16) no
C5 C4 C3 121.11(15) no
C4 C5 C6 121.19(16) no
C1 C6 C5 116.92(16) no
C7 O3 B 107.06(12) no
C8 O4 B 106.93(12) no
O3 C7 C12 128.24(15) no
O3 C7 C8 110.45(13) no
C12 C7 C8 121.30(15) no
O4 C8 C9 127.89(15) no
O4 C8 C7 110.59(13) no
C9 C8 C7 121.51(14) no
C8 C9 C10 117.19(16) no
C11 C10 C9 121.37(16) no
C10 C11 C12 121.33(15) no
C7 C12 C11 117.29(16) no
H1 N C13 115.7(15) no
H1 N C17 122.1(15) no
C13 N C17 121.75(15) no
N C13 C14 119.89(17) no
C13 C14 C15 121.11(17) no
C16 C15 C14 117.46(15) no
C16 C15 C18 120.96(17) no
C14 C15 C18 121.59(17) no
C17 C16 C15 119.73(15) no
N C17 C16 120.04(16) no

loop_
_geom_bond_atom_site_label_1
_geom_bond_atom_site_label_2
_geom_bond_site_symmetry_2
_geom_bond_distance
_geom_bond_publ_flag
B O2 . 1.474(2) yes
B O3 . 1.483(2) yes
B O4 . 1.487(2) yes
B O1 . 1.490(2) yes
O1 C1 . 1.3712(18) no
O2 C2 . 1.3597(19) no
C1 C6 . 1.368(2) no
C1 C2 . 1.393(2) no
C2 C3 . 1.377(2) no
C3 C4 . 1.395(2) no
C4 C5 . 1.386(3) no
C5 C6 . 1.402(2) no
O3 C7 . 1.3654(19) no
O4 C8 . 1.3636(18) no
C7 C12 . 1.376(2) no
C7 C8 . 1.397(2) no
C8 C9 . 1.377(2) no
C9 C10 . 1.396(2) no
C10 C11 . 1.377(2) no
C11 C12 . 1.398(2) no
N H1 . 0.97(3) no
N C13 . 1.324(3) no
N C17 . 1.341(2) no
C13 C14 . 1.348(3) no
C14 C15 . 1.388(2) no
C15 C16 . 1.383(2) no
C15 C18 . 1.495(2) no
C16 C17 . 1.368(2) no

loop_
_cod_related_entry_id
_cod_related_entry_database
_cod_related_entry_code
1 ChemSpider 21136727
